data_7712620
loop_
_publ_author_name
'Wedal, Justin C.'
'Ziller, Joseph W.'
'Evans, William J.'

_publ_section_title
;
 Trimethyltriazacyclohexane Coordination Chemistry of Simple Rare-Earth
 Metal Salts
;
_journal_name_full 'Dalton Transactions'
_journal_paper_doi 10.1039/D3DT00242J
_journal_year 2023
_chemical_formula_sum 'C9 H21 Cl3 N3 Y'
_chemical_formula_weight 366.55
_space_group_crystal_system monoclinic
_space_group_IT_number 14
_space_group_name_Hall '-P 2ybc'
_space_group_name_H-M_alt 'P 1 21/c 1'
_atom_sites_solution_hydrogens geom
_atom_sites_solution_primary direct
_atom_sites_solution_secondary difmap
_audit_creation_method SHELXL-2014/7
_audit_update_record
;
2023-01-16 deposited with the CCDC.	2023-03-14 downloaded from the CCDC.
;
_cell_angle_alpha 90
_cell_angle_beta 90.870(3)
_cell_angle_gamma 90
_cell_formula_units_Z 4
_cell_length_a 12.6519(18)
_cell_length_b 7.6180(11)
_cell_length_c 15.904(2)
_cell_measurement_reflns_used 7804
_cell_measurement_temperature 93(2)
_cell_measurement_theta_max 30.23
_cell_measurement_theta_min 2.96
_cell_volume 1532.7(4)
_computing_cell_refinement 'Bruker SAINT 8.34a, 2013'
_computing_data_collection 'Bruker APEX2 2014.11-0, 2014'
_computing_data_reduction 'Bruker SAINT 8.34a, 2013'
_computing_molecular_graphics 'Bruker SHELXTL'
_computing_publication_material 'Bruker SHELXTL'
_computing_structure_refinement 'SHELXL-2014/7 (Sheldrick, 2014)'
_computing_structure_solution 'Bruker SHELXTL 2014/4'
_diffrn_ambient_temperature 93(2)
_diffrn_measured_fraction_theta_full 1.000
_diffrn_measured_fraction_theta_max 0.969
_diffrn_measurement_device_type 'Bruker SMART APEX II CCD'
_diffrn_measurement_method '\f and \w scans'
_diffrn_radiation_type MoK\a
_diffrn_radiation_wavelength 0.71073
_diffrn_reflns_av_R_equivalents 0.0554
_diffrn_reflns_av_unetI/netI 0.0530
_diffrn_reflns_Laue_measured_fraction_full 1.000
_diffrn_reflns_Laue_measured_fraction_max 0.969
_diffrn_reflns_limit_h_max 15
_diffrn_reflns_limit_h_min -15
_diffrn_reflns_limit_k_max 9
_diffrn_reflns_limit_k_min -9
_diffrn_reflns_limit_l_max 19
_diffrn_reflns_limit_l_min -19
_diffrn_reflns_number 19925
_diffrn_reflns_point_group_measured_fraction_full 1.000
_diffrn_reflns_point_group_measured_fraction_max 0.969
_diffrn_reflns_theta_full 25.242
_diffrn_reflns_theta_max 26.372
_diffrn_reflns_theta_min 1.280
_diffrn_source 'fine-focus sealed tube'
_exptl_absorpt_coefficient_mu 4.309
_exptl_absorpt_correction_T_max 0.4330
_exptl_absorpt_correction_T_min 0.3449
_exptl_absorpt_correction_type multi-scan
_exptl_absorpt_process_details 'Bruker SADABS 2014/5'
_exptl_crystal_colour colorless
_exptl_crystal_density_diffrn 1.588
_exptl_crystal_density_meas ?
_exptl_crystal_density_method not_measured
_exptl_crystal_description block
_exptl_crystal_F_000 744
_exptl_crystal_size_max 0.236
_exptl_crystal_size_mid 0.208
_exptl_crystal_size_min 0.177
_refine_diff_density_max 1.166
_refine_diff_density_min -0.739
_refine_diff_density_rms 0.140
_refine_ls_extinction_method none
_refine_ls_goodness_of_fit_ref 1.098
_refine_ls_hydrogen_treatment constr
_refine_ls_matrix_type full
_refine_ls_number_parameters 149
_refine_ls_number_reflns 3137
_refine_ls_number_restraints 0
_refine_ls_restrained_S_all 1.098
_refine_ls_R_factor_all 0.0738
_refine_ls_R_factor_gt 0.0521
_refine_ls_shift/su_max 0.001
_refine_ls_shift/su_mean 0.000
_refine_ls_structure_factor_coef Fsqd
_refine_ls_weighting_details 'w=1/[\s^2^(Fo^2^)+(0.0570P)^2^+10.2089P] where P=(Fo^2^+2Fc^2^)/3'
_refine_ls_weighting_scheme calc
_refine_ls_wR_factor_gt 0.1279
_refine_ls_wR_factor_ref 0.1458
_reflns_Friedel_coverage 0.000
_reflns_number_gt 2475
_reflns_number_total 3137
_reflns_threshold_expression 'I > 2\s(I)'
_cod_data_source_file d3dt00242j2.cif
_cod_data_source_block jcw116
_cod_depositor_comments
;
The following automatic conversions were performed:

data item '_exptl_crystal_density_meas' value 'not_measured' was
changed to '?' -- the value is perceived as not measured.

Automatic conversion script
Id: cif_fix_values 7556 2019-12-06 15:28:31Z antanas 
;
_cod_original_sg_symbol_H-M 'P 21/c'
_cod_database_code 7712620
_shelx_shelxl_version_number 2014/7
_shelx_space_group_comment
; 
The symmetry employed for this shelxl refinement is uniquely defined 
by the following loop, which should always be used as a source of 
symmetry information in preference to the above space-group names. 
They are only intended as comments. 
;
_shelx_estimated_absorpt_t_min 0.430
_shelx_estimated_absorpt_t_max 0.516
_exptl_absorpt_special_details
; 
Reflections not merged 
24070 Corrected reflections written to file jcw116s.hkl 
Estimated minimum and maximum transmission:  0.3449  0.4330 
The ratio (0.7965) of these values is more reliable than their absolute values 
Additional spherical absorption correction applied with mu*r =  0.6000 
Lambda/2 correction factor = 0.00150 
;

loop_
_space_group_symop_operation_xyz
'x, y, z'
'-x, y+1/2, -z+1/2'
'-x, -y, -z'
'x, -y-1/2, z-1/2'

loop_
_atom_site_label
_atom_site_type_symbol
_atom_site_fract_x
_atom_site_fract_y
_atom_site_fract_z
_atom_site_U_iso_or_equiv
_atom_site_adp_type
_atom_site_occupancy
_atom_site_site_symmetry_order
_atom_site_calc_flag
_atom_site_refinement_flags_posn
_atom_site_refinement_flags_adp
_atom_site_refinement_flags_occupancy
_atom_site_disorder_assembly
_atom_site_disorder_group
Y1 Y 0.24454(5) 0.50395(8) 0.63860(4) 0.01464(18) Uani 1 1 d . . . . .
Cl1 Cl 0.38617(13) 0.2909(2) 0.58820(12) 0.0250(4) Uani 1 1 d . . . . .
Cl2 Cl 0.25757(15) 0.4615(2) 0.79815(10) 0.0271(4) Uani 1 1 d . . . . .
Cl3 Cl 0.07551(13) 0.3346(2) 0.60136(11) 0.0225(4) Uani 1 1 d . . . . .
N1 N 0.2455(5) 0.6538(7) 0.4982(3) 0.0191(12) Uani 1 1 d . . . . .
N2 N 0.3771(4) 0.7471(7) 0.6433(4) 0.0168(11) Uani 1 1 d . . . . .
N3 N 0.1478(4) 0.7865(7) 0.6487(3) 0.0181(12) Uani 1 1 d . . . . .
C1 C 0.3580(5) 0.7072(10) 0.4873(4) 0.0234(15) Uani 1 1 d . . . . .
H1A H 0.3642 0.7729 0.4339 0.028 Uiso 1 1 calc R U . . .
H1B H 0.4023 0.6006 0.4832 0.028 Uiso 1 1 calc R U . . .
C2 C 0.3992(5) 0.8195(9) 0.5583(4) 0.0215(15) Uani 1 1 d . . . . .
H2A H 0.4766 0.8331 0.5526 0.026 Uiso 1 1 calc R U . . .
H2B H 0.3671 0.9376 0.5536 0.026 Uiso 1 1 calc R U . . .
C3 C 0.4775(5) 0.6820(10) 0.6846(5) 0.0245(16) Uani 1 1 d . . . . .
H3A H 0.5234 0.7820 0.6982 0.037 Uiso 1 1 calc R U . . .
H3B H 0.5141 0.6028 0.6461 0.037 Uiso 1 1 calc R U . . .
H3C H 0.4605 0.6188 0.7363 0.037 Uiso 1 1 calc R U . . .
C4 C 0.3279(5) 0.8782(9) 0.7002(4) 0.0213(15) Uani 1 1 d . . . . .
H4A H 0.3747 0.9821 0.7048 0.026 Uiso 1 1 calc R U . . .
H4B H 0.3218 0.8264 0.7570 0.026 Uiso 1 1 calc R U . . .
C5 C 0.2199(5) 0.9366(9) 0.6699(4) 0.0190(14) Uani 1 1 d . . . . .
H5A H 0.1871 1.0089 0.7142 0.023 Uiso 1 1 calc R U . . .
H5B H 0.2279 1.0113 0.6195 0.023 Uiso 1 1 calc R U . . .
C6 C 0.0634(6) 0.7725(9) 0.7124(4) 0.0236(15) Uani 1 1 d . . . . .
H6A H 0.0221 0.8813 0.7129 0.035 Uiso 1 1 calc R U . . .
H6B H 0.0956 0.7534 0.7681 0.035 Uiso 1 1 calc R U . . .
H6C H 0.0169 0.6737 0.6983 0.035 Uiso 1 1 calc R U . . .
C7 C 0.0951(5) 0.8121(9) 0.5640(4) 0.0203(15) Uani 1 1 d . . . . .
H7A H 0.0573 0.9258 0.5635 0.024 Uiso 1 1 calc R U . . .
H7B H 0.0423 0.7179 0.5547 0.024 Uiso 1 1 calc R U . . .
C8 C 0.1736(5) 0.8093(9) 0.4932(4) 0.0216(15) Uani 1 1 d . . . . .
H8A H 0.1347 0.8074 0.4387 0.026 Uiso 1 1 calc R U . . .
H8B H 0.2165 0.9180 0.4954 0.026 Uiso 1 1 calc R U . . .
C9 C 0.2175(6) 0.5251(10) 0.4314(4) 0.0268(17) Uani 1 1 d . . . . .
H9D H 0.2252 0.5801 0.3761 0.040 Uiso 1 1 calc R U . . .
H9A H 0.1441 0.4869 0.4382 0.040 Uiso 1 1 calc R U . . .
H9B H 0.2646 0.4233 0.4357 0.040 Uiso 1 1 calc R U . . .

loop_
_atom_site_aniso_label
_atom_site_aniso_U_11
_atom_site_aniso_U_22
_atom_site_aniso_U_33
_atom_site_aniso_U_23
_atom_site_aniso_U_13
_atom_site_aniso_U_12
Y1 0.0175(3) 0.0113(3) 0.0151(3) -0.0001(2) 0.0020(3) 0.0002(2)
Cl1 0.0241(8) 0.0154(8) 0.0357(10) -0.0018(7) 0.0104(8) 0.0016(6)
Cl2 0.0356(10) 0.0290(9) 0.0168(8) 0.0041(6) -0.0002(8) 0.0042(8)
Cl3 0.0222(8) 0.0210(8) 0.0242(9) 0.0009(7) 0.0010(7) -0.0042(7)
N1 0.022(3) 0.018(3) 0.017(3) -0.001(2) 0.005(2) 0.001(2)
N2 0.016(3) 0.012(3) 0.022(3) -0.002(2) -0.001(2) -0.001(2)
N3 0.026(3) 0.014(3) 0.015(3) 0.001(2) 0.006(2) 0.003(2)
C1 0.025(4) 0.027(4) 0.019(4) 0.000(3) 0.009(3) -0.001(3)
C2 0.021(3) 0.015(3) 0.028(4) 0.003(3) 0.001(3) 0.000(3)
C3 0.019(3) 0.029(4) 0.025(4) 0.000(3) -0.001(3) -0.002(3)
C4 0.023(4) 0.020(3) 0.022(4) -0.005(3) 0.000(3) -0.004(3)
C5 0.025(4) 0.010(3) 0.022(3) -0.006(3) 0.003(3) 0.000(3)
C6 0.029(4) 0.020(4) 0.022(4) -0.003(3) 0.008(3) 0.004(3)
C7 0.023(4) 0.018(4) 0.019(4) 0.001(3) -0.002(3) -0.001(3)
C8 0.020(3) 0.025(4) 0.020(4) 0.005(3) 0.001(3) 0.006(3)
C9 0.035(4) 0.029(4) 0.016(3) -0.002(3) 0.007(3) -0.003(3)

loop_
_atom_type_symbol
_atom_type_description
_atom_type_scat_dispersion_real
_atom_type_scat_dispersion_imag
_atom_type_scat_source
C C 0.0033 0.0016 'International Tables Vol C Tables 4.2.6.8 and 6.1.1.4'
H H 0.0000 0.0000 'International Tables Vol C Tables 4.2.6.8 and 6.1.1.4'
N N 0.0061 0.0033 'International Tables Vol C Tables 4.2.6.8 and 6.1.1.4'
Cl Cl 0.1484 0.1585 'International Tables Vol C Tables 4.2.6.8 and 6.1.1.4'
Y Y -2.7962 3.5667 'International Tables Vol C Tables 4.2.6.8 and 6.1.1.4'

loop_
_geom_angle_atom_site_label_1
_geom_angle_atom_site_label_2
_geom_angle_atom_site_label_3
_geom_angle
_geom_angle_site_symmetry_1
_geom_angle_site_symmetry_3
_geom_angle_publ_flag
N3 Y1 N2 71.74(18) . . ?
N3 Y1 N1 70.84(17) . . ?
N2 Y1 N1 71.15(19) . . ?
N3 Y1 Cl1 156.86(13) . . ?
N2 Y1 Cl1 90.37(13) . . ?
N1 Y1 Cl1 89.82(13) . . ?
N3 Y1 Cl3 92.35(14) . . ?
N2 Y1 Cl3 159.81(13) . . ?
N1 Y1 Cl3 92.22(14) . . ?
Cl1 Y1 Cl3 101.23(6) . . ?
N3 Y1 Cl2 94.02(13) . . ?
N2 Y1 Cl2 91.78(14) . . ?
N1 Y1 Cl2 159.82(13) . . ?
Cl1 Y1 Cl2 101.28(6) . . ?
Cl3 Y1 Cl2 101.92(6) . . ?
C9 N1 C1 108.4(5) . . ?
C9 N1 C8 110.3(5) . . ?
C1 N1 C8 111.0(5) . . ?
C9 N1 Y1 109.4(4) . . ?
C1 N1 Y1 104.2(4) . . ?
C8 N1 Y1 113.4(4) . . ?
C2 N2 C4 112.8(5) . . ?
C2 N2 C3 110.4(5) . . ?
C4 N2 C3 108.2(5) . . ?
C2 N2 Y1 112.5(4) . . ?
C4 N2 Y1 103.2(4) . . ?
C3 N2 Y1 109.3(4) . . ?
C6 N3 C5 110.0(5) . . ?
C6 N3 C7 107.8(5) . . ?
C5 N3 C7 111.3(5) . . ?
C6 N3 Y1 110.0(4) . . ?
C5 N3 Y1 112.2(4) . . ?
C7 N3 Y1 105.5(4) . . ?
N1 C1 C2 112.9(5) . . ?
N2 C2 C1 113.7(5) . . ?
N2 C4 C5 112.9(5) . . ?
N3 C5 C4 113.1(5) . . ?
N3 C7 C8 112.1(5) . . ?
N1 C8 C7 112.2(5) . . ?

loop_
_geom_bond_atom_site_label_1
_geom_bond_atom_site_label_2
_geom_bond_distance
_geom_bond_site_symmetry_2
_geom_bond_publ_flag
Y1 N3 2.483(5) . ?
Y1 N2 2.499(5) . ?
Y1 N1 2.508(5) . ?
Y1 Cl1 2.5555(17) . ?
Y1 Cl3 2.5592(18) . ?
Y1 Cl2 2.5610(17) . ?
N1 C9 1.485(9) . ?
N1 C1 1.492(9) . ?
N1 C8 1.495(8) . ?
N2 C2 1.490(9) . ?
N2 C4 1.491(8) . ?
N2 C3 1.505(9) . ?
N3 C6 1.488(8) . ?
N3 C5 1.498(8) . ?
N3 C7 1.506(9) . ?
C1 C2 1.504(10) . ?
C4 C5 1.509(9) . ?
C7 C8 1.513(9) . ?
